data_7233588
loop_
_publ_author_name
'Yulia A. Getmanenko'
'Shin-Woong Kang'
'Naresh Shakya'
'Chandra Pokhrel'
'Scott D. Bunge'
'Satyendra Kumar'
'Brett D. Ellman'
'Robert J. Twieg'

_publ_section_title
;
 5,5'-Bis-(alkylpyridinyl)-2,2'-bithiophenes: synthesis, liquid
 crystalline behaviour and charge transport
;
_journal_name_full 'Journal of Materials Chemistry C'
_journal_page_first 256
_journal_page_last 271
_journal_paper_doi 10.1039/C3TC31522C
_journal_volume 2
_journal_year 2014
_chemical_formula_sum 'C34 H44 N2 S2'
_chemical_formula_weight 544.83
_chemical_name_common 5,5Bis(5nonylpyridin-2-yl)2,2-bithiophene
_space_group_IT_number 2
_space_group_name_Hall '-P 1'
_space_group_name_H-M_alt 'P -1'
_symmetry_cell_setting triclinic
_symmetry_space_group_name_H-M 'P -1'
_atom_sites_solution_hydrogens geom
_atom_sites_solution_primary direct
_atom_sites_solution_secondary difmap
_cell_angle_alpha 75.60(3)
_cell_angle_beta 87.40(3)
_cell_angle_gamma 76.20(3)
_cell_formula_units_Z 1
_cell_length_a 5.6000(11)
_cell_length_b 11.400(2)
_cell_length_c 11.920(2)
_cell_measurement_temperature 100(2)
_cell_volume 715.7(3)
_computing_cell_refinement 'Bruker XSCANS'
_computing_data_collection 'Bruker XSCANS'
_computing_data_reduction 'Bruker SHELXTL'
_computing_molecular_graphics 'Bruker SHELXTL'
_computing_publication_material 'Bruker SHELXTL'
_computing_structure_refinement 'SHELXL-97 (Sheldrick, 1997)'
_computing_structure_solution 'SHELXS-97 (Sheldrick, 1990)'
_diffrn_ambient_temperature 100(2)
_diffrn_measured_fraction_theta_full 0.994
_diffrn_measured_fraction_theta_max 0.994
_diffrn_measurement_device_type 'Bruker P4'
_diffrn_measurement_method '\w scans'
_diffrn_radiation_monochromator graphite
_diffrn_radiation_source 'fine-focus sealed tube'
_diffrn_radiation_type MoK\a
_diffrn_radiation_wavelength 0.71073
_diffrn_reflns_av_R_equivalents 0.0515
_diffrn_reflns_av_sigmaI/netI 0.0772
_diffrn_reflns_limit_h_max 6
_diffrn_reflns_limit_h_min -6
_diffrn_reflns_limit_k_max 13
_diffrn_reflns_limit_k_min -13
_diffrn_reflns_limit_l_max 14
_diffrn_reflns_limit_l_min -14
_diffrn_reflns_number 5255
_diffrn_reflns_theta_full 25.05
_diffrn_reflns_theta_max 25.05
_diffrn_reflns_theta_min 1.76
_exptl_absorpt_coefficient_mu 0.213
_exptl_absorpt_correction_T_max 0.9832
_exptl_absorpt_correction_T_min 0.8866
_exptl_absorpt_correction_type multi-scan
_exptl_absorpt_process_details SADABS
_exptl_crystal_colour yellow
_exptl_crystal_density_diffrn 1.264
_exptl_crystal_density_meas ?
_exptl_crystal_density_method 'not measured'
_exptl_crystal_description block
_exptl_crystal_F_000 294
_exptl_crystal_size_max 0.58
_exptl_crystal_size_mid 0.15
_exptl_crystal_size_min 0.08
_refine_diff_density_max 0.508
_refine_diff_density_min -0.513
_refine_diff_density_rms 0.082
_refine_ls_extinction_method none
_refine_ls_goodness_of_fit_ref 0.863
_refine_ls_hydrogen_treatment constr
_refine_ls_matrix_type full
_refine_ls_number_parameters 173
_refine_ls_number_reflns 2529
_refine_ls_number_restraints 0
_refine_ls_restrained_S_all 0.863
_refine_ls_R_factor_all 0.0897
_refine_ls_R_factor_gt 0.0592
_refine_ls_shift/su_max 0.000
_refine_ls_shift/su_mean 0.000
_refine_ls_structure_factor_coef Fsqd
_refine_ls_weighting_details 'calc w=1/[\s^2^(Fo^2^)+(0.1000P)^2^+0.8524P] where P=(Fo^2^+2Fc^2^)/3'
_refine_ls_weighting_scheme calc
_refine_ls_wR_factor_gt 0.1417
_refine_ls_wR_factor_ref 0.1644
_reflns_number_gt 1773
_reflns_number_total 2529
_reflns_threshold_expression >2sigma(I)
_cod_data_source_file 1000002.cif
_cod_data_source_block PCOD1000002
_cod_depositor_comments
;
The following automatic conversions were performed:

data item '_exptl_absorpt_correction_type' value 'MULTI-SCAN' was
changed to 'multi-scan' in accordance with the built-in table derived
from the CIF Core dictionary named 'cif_core.dic' version 2.4.5 last
updated on 2014-11-21.

data item '_symmetry_cell_setting' value 'Triclinic' was changed to
'triclinic' in accordance with the built-in table derived from the
CIF Core dictionary named 'cif_core.dic' version 2.4.5 last updated
on 2014-11-21.

data item '_exptl_crystal_density_meas' value 'not measured' was
changed to '?' -- the value is perceived as not measured.

Automatic conversion script
Id: cif_fix_values 6909 2019-04-08 15:41:33Z antanas 
;
_cod_original_cell_volume 715.7(2)
_cod_original_sg_symbol_H-M P-1
_cod_database_code 7233588

loop_
_symmetry_equiv_pos_as_xyz
'x, y, z'
'-x, -y, -z'

loop_
_atom_site_label
_atom_site_type_symbol
_atom_site_fract_x
_atom_site_fract_y
_atom_site_fract_z
_atom_site_U_iso_or_equiv
_atom_site_adp_type
_atom_site_occupancy
_atom_site_symmetry_multiplicity
_atom_site_calc_flag
_atom_site_refinement_flags
_atom_site_disorder_assembly
_atom_site_disorder_group
S1 S 0.98775(16) 0.47052(8) -0.30960(7) 0.0255(3) Uani 1 1 d . . .
N1 N 0.8522(5) 0.4063(3) -0.0697(2) 0.0289(7) Uani 1 1 d . . .
C1 C 0.9361(6) 0.4693(3) -0.4526(3) 0.0239(7) Uani 1 1 d . . .
C2 C 0.7608(6) 0.4056(3) -0.4580(3) 0.0249(8) Uani 1 1 d . . .
H2 H 0.7070 0.3933 -0.5277 0.030 Uiso 1 1 calc R . .
C3 C 0.6696(6) 0.3605(3) -0.3478(3) 0.0257(8) Uani 1 1 d . . .
H3 H 0.5466 0.3140 -0.3362 0.031 Uiso 1 1 calc R . .
C4 C 0.7712(6) 0.3885(3) -0.2593(3) 0.0245(8) Uani 1 1 d . . .
C5 C 0.7203(6) 0.3626(3) -0.1338(3) 0.0244(7) Uani 1 1 d . . .
C6 C 0.5456(6) 0.3013(3) -0.0852(3) 0.0304(8) Uani 1 1 d . . .
H6 H 0.4507 0.2723 -0.1318 0.036 Uiso 1 1 calc R . .
C7 C 0.5073(6) 0.2816(3) 0.0340(3) 0.0291(8) Uani 1 1 d . . .
H7 H 0.3871 0.2380 0.0686 0.035 Uiso 1 1 calc R . .
C8 C 0.6429(6) 0.3250(3) 0.1026(3) 0.0256(8) Uani 1 1 d . . .
C9 C 0.8122(6) 0.3863(3) 0.0451(3) 0.0285(8) Uani 1 1 d . . .
H9 H 0.9087 0.4171 0.0895 0.034 Uiso 1 1 calc R . .
C10 C 0.6161(6) 0.3075(3) 0.2333(3) 0.0278(8) Uani 1 1 d . . .
H10A H 0.7794 0.2658 0.2701 0.033 Uiso 1 1 calc R . .
H10B H 0.5679 0.3909 0.2496 0.033 Uiso 1 1 calc R . .
C11 C 0.4355(6) 0.2344(3) 0.2901(3) 0.0261(8) Uani 1 1 d . . .
H11A H 0.4794 0.1512 0.2733 0.031 Uiso 1 1 calc R . .
H11B H 0.2696 0.2773 0.2568 0.031 Uiso 1 1 calc R . .
C12 C 0.4284(6) 0.2183(3) 0.4223(3) 0.0273(8) Uani 1 1 d . . .
H12A H 0.5941 0.1745 0.4554 0.033 Uiso 1 1 calc R . .
H12B H 0.3879 0.3018 0.4387 0.033 Uiso 1 1 calc R . .
C13 C 0.2454(6) 0.1470(3) 0.4817(3) 0.0277(8) Uani 1 1 d . . .
H13A H 0.2834 0.0643 0.4638 0.033 Uiso 1 1 calc R . .
H13B H 0.0791 0.1919 0.4501 0.033 Uiso 1 1 calc R . .
C14 C 0.2435(6) 0.1284(3) 0.6145(3) 0.0270(8) Uani 1 1 d . . .
H14A H 0.4096 0.0832 0.6461 0.032 Uiso 1 1 calc R . .
H14B H 0.2060 0.2111 0.6324 0.032 Uiso 1 1 calc R . .
C15 C 0.0604(6) 0.0577(3) 0.6733(3) 0.0278(8) Uani 1 1 d . . .
H15A H 0.0977 -0.0248 0.6549 0.033 Uiso 1 1 calc R . .
H15B H -0.1056 0.1031 0.6416 0.033 Uiso 1 1 calc R . .
C16 C 0.0574(6) 0.0383(3) 0.8056(3) 0.0304(8) Uani 1 1 d . . .
H16A H 0.2218 -0.0093 0.8379 0.036 Uiso 1 1 calc R . .
H16B H 0.0238 0.1205 0.8244 0.036 Uiso 1 1 calc R . .
C17 C -0.1317(7) -0.0299(4) 0.8621(3) 0.0388(10) Uani 1 1 d . . .
H17A H -0.2962 0.0203 0.8357 0.058 Uiso 1 1 calc R . .
H17B H -0.1185 -0.0447 0.9464 0.058 Uiso 1 1 calc R . .
H17C H -0.1039 -0.1098 0.8410 0.058 Uiso 1 1 calc R . .

loop_
_atom_site_aniso_label
_atom_site_aniso_U_11
_atom_site_aniso_U_22
_atom_site_aniso_U_33
_atom_site_aniso_U_23
_atom_site_aniso_U_13
_atom_site_aniso_U_12
S1 0.0287(5) 0.0331(5) 0.0170(4) 0.0011(3) 0.0031(3) -0.0200(4)
N1 0.0322(16) 0.0383(19) 0.0201(14) -0.0026(13) 0.0031(12) -0.0213(14)
C1 0.0233(17) 0.0267(19) 0.0202(16) 0.0010(14) 0.0026(13) -0.0104(15)
C2 0.0288(18) 0.028(2) 0.0184(15) 0.0010(14) 0.0006(13) -0.0154(16)
C3 0.0255(17) 0.029(2) 0.0232(17) 0.0012(15) 0.0004(13) -0.0160(16)
C4 0.0213(16) 0.0272(19) 0.0230(17) 0.0042(14) 0.0014(13) -0.0128(15)
C5 0.0267(17) 0.028(2) 0.0167(16) 0.0017(14) 0.0017(13) -0.0107(15)
C6 0.0324(19) 0.041(2) 0.0221(17) -0.0012(16) 0.0008(14) -0.0233(18)
C7 0.0333(19) 0.036(2) 0.0195(16) 0.0027(15) 0.0041(14) -0.0206(17)
C8 0.0278(18) 0.030(2) 0.0182(16) 0.0010(14) 0.0007(13) -0.0122(16)
C9 0.0299(18) 0.038(2) 0.0209(16) -0.0020(15) 0.0029(14) -0.0213(17)
C10 0.0300(18) 0.034(2) 0.0194(16) 0.0027(15) 0.0008(13) -0.0166(16)
C11 0.0269(17) 0.031(2) 0.0194(16) 0.0003(14) 0.0027(13) -0.0123(16)
C12 0.0299(18) 0.033(2) 0.0195(16) 0.0005(15) 0.0020(14) -0.0161(16)
C13 0.0299(18) 0.033(2) 0.0196(16) 0.0017(15) 0.0001(13) -0.0153(17)
C14 0.0278(18) 0.032(2) 0.0200(16) 0.0028(15) -0.0004(13) -0.0150(16)
C15 0.0294(18) 0.034(2) 0.0205(17) 0.0014(15) 0.0007(14) -0.0160(16)
C16 0.033(2) 0.036(2) 0.0224(17) 0.0027(16) -0.0003(15) -0.0189(17)
C17 0.041(2) 0.053(3) 0.0251(18) 0.0005(18) 0.0046(16) -0.028(2)

loop_
_atom_type_symbol
_atom_type_description
_atom_type_scat_dispersion_real
_atom_type_scat_dispersion_imag
_atom_type_scat_source
C C 0.0033 0.0016 'International Tables Vol C Tables 4.2.6.8 and 6.1.1.4'
H H 0.0000 0.0000 'International Tables Vol C Tables 4.2.6.8 and 6.1.1.4'
N N 0.0061 0.0033 'International Tables Vol C Tables 4.2.6.8 and 6.1.1.4'
S S 0.1246 0.1234 'International Tables Vol C Tables 4.2.6.8 and 6.1.1.4'

loop_
_geom_angle_atom_site_label_1
_geom_angle_atom_site_label_2
_geom_angle_atom_site_label_3
_geom_angle
_geom_angle_site_symmetry_1
_geom_angle_site_symmetry_3
C4 S1 C1 92.14(15) . .
C5 N1 C9 118.6(3) . .
C2 C1 C1 127.3(4) . 2_764
C2 C1 S1 110.6(2) . .
C1 C1 S1 122.0(3) 2_764 .
C1 C2 C3 111.9(3) . .
C1 C2 H2 124.1 . .
C3 C2 H2 124.1 . .
C4 C3 C2 114.7(3) . .
C4 C3 H3 122.6 . .
C2 C3 H3 122.6 . .
C3 C4 C5 131.2(3) . .
C3 C4 S1 110.6(2) . .
C5 C4 S1 118.1(2) . .
N1 C5 C6 121.1(3) . .
N1 C5 C4 116.0(3) . .
C6 C5 C4 122.9(3) . .
C5 C6 C7 119.3(3) . .
C5 C6 H6 120.4 . .
C7 C6 H6 120.4 . .
C8 C7 C6 120.8(3) . .
C8 C7 H7 119.6 . .
C6 C7 H7 119.6 . .
C9 C8 C7 115.4(3) . .
C9 C8 C10 119.9(3) . .
C7 C8 C10 124.7(3) . .
N1 C9 C8 124.9(3) . .
N1 C9 H9 117.6 . .
C8 C9 H9 117.6 . .
C11 C10 C8 116.5(3) . .
C11 C10 H10A 108.2 . .
C8 C10 H10A 108.2 . .
C11 C10 H10B 108.2 . .
C8 C10 H10B 108.2 . .
H10A C10 H10B 107.3 . .
C10 C11 C12 112.5(3) . .
C10 C11 H11A 109.1 . .
C12 C11 H11A 109.1 . .
C10 C11 H11B 109.1 . .
C12 C11 H11B 109.1 . .
H11A C11 H11B 107.8 . .
C13 C12 C11 113.8(3) . .
C13 C12 H12A 108.8 . .
C11 C12 H12A 108.8 . .
C13 C12 H12B 108.8 . .
C11 C12 H12B 108.8 . .
H12A C12 H12B 107.7 . .
C12 C13 C14 113.5(3) . .
C12 C13 H13A 108.9 . .
C14 C13 H13A 108.9 . .
C12 C13 H13B 108.9 . .
C14 C13 H13B 108.9 . .
H13A C13 H13B 107.7 . .
C15 C14 C13 113.4(3) . .
C15 C14 H14A 108.9 . .
C13 C14 H14A 108.9 . .
C15 C14 H14B 108.9 . .
C13 C14 H14B 108.9 . .
H14A C14 H14B 107.7 . .
C14 C15 C16 113.8(3) . .
C14 C15 H15A 108.8 . .
C16 C15 H15A 108.8 . .
C14 C15 H15B 108.8 . .
C16 C15 H15B 108.8 . .
H15A C15 H15B 107.7 . .
C17 C16 C15 112.8(3) . .
C17 C16 H16A 109.0 . .
C15 C16 H16A 109.0 . .
C17 C16 H16B 109.0 . .
C15 C16 H16B 109.0 . .
H16A C16 H16B 107.8 . .
C16 C17 H17A 109.5 . .
C16 C17 H17B 109.5 . .
H17A C17 H17B 109.5 . .
C16 C17 H17C 109.5 . .
H17A C17 H17C 109.5 . .
H17B C17 H17C 109.5 . .

loop_
_geom_bond_atom_site_label_1
_geom_bond_atom_site_label_2
_geom_bond_distance
_geom_bond_site_symmetry_2
S1 C4 1.703(3) .
S1 C1 1.746(3) .
N1 C5 1.340(4) .
N1 C9 1.347(4) .
C1 C2 1.365(4) .
C1 C1 1.432(6) 2_764
C2 C3 1.406(4) .
C2 H2 0.9500 .
C3 C4 1.360(4) .
C3 H3 0.9500 .
C4 C5 1.479(4) .
C5 C6 1.361(4) .
C6 C7 1.398(4) .
C6 H6 0.9500 .
C7 C8 1.387(4) .
C7 H7 0.9500 .
C8 C9 1.370(4) .
C8 C10 1.526(4) .
C9 H9 0.9500 .
C10 C11 1.495(4) .
C10 H10A 0.9900 .
C10 H10B 0.9900 .
C11 C12 1.540(4) .
C11 H11A 0.9900 .
C11 H11B 0.9900 .
C12 C13 1.503(4) .
C12 H12A 0.9900 .
C12 H12B 0.9900 .
C13 C14 1.544(4) .
C13 H13A 0.9900 .
C13 H13B 0.9900 .
C14 C15 1.497(4) .
C14 H14A 0.9900 .
C14 H14B 0.9900 .
C15 C16 1.538(4) .
C15 H15A 0.9900 .
C15 H15B 0.9900 .
C16 C17 1.499(4) .
C16 H16A 0.9900 .
C16 H16B 0.9900 .
C17 H17A 0.9800 .
C17 H17B 0.9800 .
C17 H17C 0.9800 .
